data_7246575
loop_
_publ_author_name
'Lu, Zhongyu'
'Chen, Hankun'
'Mo, Jiaxin'
'Yuan, Xiaohong'
'Wang, Dawei'
'Zheng, Xianhui'
'Zhu, Wei'

_publ_section_title
;
 Cocrystal of phloretin with isoniazid: preparation, characterization, and
 evaluation
;
_journal_issue 16
_journal_name_full 'RSC Advances'
_journal_page_first 10914
_journal_page_last 10922
_journal_paper_doi 10.1039/D3RA00750B
_journal_volume 13
_journal_year 2023
_chemical_formula_moiety 'C15 H14 O5, C6 H7 N3 O'
_chemical_formula_sum 'C21 H21 N3 O6'
_chemical_formula_weight 411.41
_space_group_crystal_system triclinic
_space_group_IT_number 2
_space_group_name_Hall '-P 1'
_space_group_name_H-M_alt 'P -1'
_atom_sites_solution_hydrogens mixed
_atom_sites_solution_primary dual
_audit_creation_date 2022-06-27
_audit_creation_method
;
Olex2 1.2
(compiled 2018.05.29 svn.r3508 for OlexSys, GUI svn.r5506)
;
_audit_update_record
;
2023-02-02 deposited with the CCDC.	2023-03-14 downloaded from the CCDC.
;
_cell_angle_alpha 92.308(3)
_cell_angle_beta 91.398(3)
_cell_angle_gamma 107.015(3)
_cell_formula_units_Z 4
_cell_length_a 9.8309(4)
_cell_length_b 9.8954(4)
_cell_length_c 20.6193(7)
_cell_measurement_reflns_used 12093
_cell_measurement_temperature 150.00(10)
_cell_measurement_theta_max 73.9310
_cell_measurement_theta_min 4.2860
_cell_volume 1915.13(13)
_computing_cell_refinement 'CrysAlisPro 1.171.39.46 (Rigaku OD, 2018)'
_computing_data_collection 'CrysAlisPro 1.171.39.46 (Rigaku OD, 2018)'
_computing_data_reduction 'CrysAlisPro 1.171.39.46 (Rigaku OD, 2018)'
_computing_molecular_graphics 'Olex2 (Dolomanov et al., 2009)'
_computing_publication_material 'Olex2 (Dolomanov et al., 2009)'
_computing_structure_refinement 'ShelXL (Sheldrick, 2015)'
_computing_structure_solution 'ShelXT (Sheldrick, 2015)'
_diffrn_ambient_environment N~2~
_diffrn_ambient_temperature 150.00(10)
_diffrn_detector 'CCD plate'
_diffrn_detector_area_resol_mean 5.2913
_diffrn_detector_type AtlasS2
_diffrn_measured_fraction_theta_full 0.968
_diffrn_measured_fraction_theta_max 0.940
_diffrn_measurement_details
;
List of Runs (angles in degrees, time in seconds):

  # Type    Start    End  Width  t~exp~   \w     \q     \k     \f   Frames
#--------------------------------------------------------------------------
  1  \w     -1.00  24.00   1.00    4.00    --   38.00  95.00-112.32   25
  2  \w   -114.00 -13.00   1.00    4.00    --  -41.14 -57.00 -60.00  101
  3  \w    -91.00  -5.00   1.00    4.00    --  -41.14 125.00  60.00   86
  4  \w   -110.00 -14.00   1.00    4.00    --  -41.14 -57.00  60.00   96
  5  \w    -73.00  32.00   1.00    4.00    --  -41.14  77.00-150.00  105
  6  \w   -114.00 -13.00   1.00    4.00    --  -41.14 -57.00-180.00  101
  7  \w     24.00  78.00   1.00    4.00    --   41.14-125.00   0.00   54
  8  \w      6.00  32.00   1.00    4.00    --   42.00  90.00  91.75   26
  9  \w     11.00  38.00   1.00    4.00    --   46.00  84.00-164.09   27
 10  \w     17.00  45.00   1.00    4.00    --   46.00  79.00 -74.55   28
 11  \w     17.00  42.00   1.00    4.00    --   50.00  80.00  -2.06   25
 12  \w     17.00  42.00   1.00    4.00    --   50.00  79.00  94.31   25
 13  \w     17.00  42.00   1.00    4.00    --   50.00  80.00  31.90   25
 14  \w     87.00 114.00   1.00    4.00    --   66.00  77.00 -29.74   27
 15  \w     34.00  61.00   1.00    4.00    --   66.00  75.00 101.73   27
 16  \w     33.00  59.00   1.00    4.00    --   66.00  77.00-128.05   26
 17  \w     33.00  61.00   1.00    4.00    --   66.00  77.00 163.08   28
 18  \w     80.00 105.00   1.00    4.00    --   66.00  77.00-128.05   25
 19  \w     36.00  63.00   1.00    4.00    --   66.00  76.00   3.02   27
 20  \w     83.00 135.00   1.00    4.00    --   66.00  75.00 101.73   52
 21  \w     34.00  62.00   1.00    4.00    --   66.00  77.00 -29.74   28
 22  \w     37.00  73.00   1.00    4.00    --   70.00  77.00 135.19   36
 23  \w     37.00  65.00   1.00    4.00    --   70.00  77.00-119.88   28
 24  \w     93.00 120.00   1.00    4.00    --   70.00  77.00  54.96   27
 25  \w     38.00  64.00   1.00    4.00    --   70.00  75.00-161.65   26
 26  \w     95.00 122.00   1.00    4.00    --   70.00  75.00-161.65   27
 27  \w     38.00  81.00   1.00    4.00    --   70.00  77.00  54.96   43
 28  \w     37.00  71.00   1.00    4.00    --   70.00  77.00  30.57   34
 29  \w     37.00  80.00   1.00    4.00    --   70.00  77.00 -77.11   43
 30  \w     65.00  94.00   1.00   16.00    --   94.00  62.00 -59.75   29
 31  \w     68.00 170.00   1.00   16.00    --   98.00  64.00 164.13  102
 32  \w     75.00 146.00   1.00   16.00    --  107.79  77.00 -60.00   71
 33  \w     75.00 146.00   1.00   16.00    --  107.79  77.00   0.00   71
 34  \w     25.00 105.00   1.00   16.00    --  107.79 -94.00  90.00   80
 35  \w    109.00 170.00   1.00   16.00    --  107.79  77.00  60.00   61
 36  \w     37.00 118.00   1.00   16.00    --  107.79-125.00 -90.00   81
 37  \w     80.00 138.00   1.00   16.00    --  107.79  61.00-150.00   58
 38  \w     75.00 103.00   1.00   16.00    --  107.79  77.00  60.00   28
 39  \w     80.00 174.00   1.00   16.00    --  107.79  61.00 -90.00   94
 40  \w     75.00 101.00   1.00   16.00    --  107.79  77.00-180.00   26
 41  \w     44.00 140.00   1.00   16.00    --  107.79 -77.00 -90.00   96
 42  \w     80.00 107.00   1.00   16.00    --  107.79  61.00-180.00   27
 43  \w     75.00 175.00   1.00   16.00    --  107.79  77.00  30.00  100
 44  \w    119.00 176.00   1.00   16.00    --  107.79  77.00  90.00   57
 45  \w     75.00 102.00   1.00   16.00    --  107.79  77.00  90.00   27
 46  \w     80.00 107.00   1.00   16.00    --  107.79  61.00  90.00   27
 47  \w     72.00 118.00   1.00   16.00    --  107.79-125.00  90.00   46
 48  \w     79.00 140.00   1.00   16.00    --  107.79  61.00 -30.00   61
 49  \w     36.00  65.00   1.00   16.00    --  107.79-125.00  90.00   29
 50  \w     75.00 177.00   1.00   16.00    --  107.79  77.00 120.00  102
 51  \w     75.00 146.00   1.00   16.00    --  107.79  77.00-150.00   71
 52  \w     75.00 154.00   1.00   16.00    --  107.79  77.00 -30.00   79
 53  \w     75.00 132.00   1.00   16.00    --  107.79  77.00-120.00   57
;
_diffrn_measurement_device 'four-circle diffractometer'
_diffrn_measurement_device_type 'SuperNova, Dual, Cu at home/near, AtlasS2'
_diffrn_measurement_method '\w scans'
_diffrn_orient_matrix_type 'CrysAlisPro convention (1999,Acta A55,543-557)'
_diffrn_orient_matrix_UB_11 0.0179380000
_diffrn_orient_matrix_UB_12 -0.1431420000
_diffrn_orient_matrix_UB_13 -0.0238338000
_diffrn_orient_matrix_UB_21 0.0075266000
_diffrn_orient_matrix_UB_22 -0.0416344000
_diffrn_orient_matrix_UB_23 0.0708952000
_diffrn_orient_matrix_UB_31 -0.1628400000
_diffrn_orient_matrix_UB_32 -0.0659524000
_diffrn_orient_matrix_UB_33 -0.0022009000
_diffrn_radiation_monochromator mirror
_diffrn_radiation_probe x-ray
_diffrn_radiation_type CuK\a
_diffrn_radiation_wavelength 1.54184
_diffrn_reflns_av_R_equivalents 0.0329
_diffrn_reflns_av_unetI/netI 0.0218
_diffrn_reflns_Laue_measured_fraction_full 0.968
_diffrn_reflns_Laue_measured_fraction_max 0.940
_diffrn_reflns_limit_h_max 11
_diffrn_reflns_limit_h_min -12
_diffrn_reflns_limit_k_max 12
_diffrn_reflns_limit_k_min -12
_diffrn_reflns_limit_l_max 25
_diffrn_reflns_limit_l_min -25
_diffrn_reflns_number 30217
_diffrn_reflns_point_group_measured_fraction_full 0.968
_diffrn_reflns_point_group_measured_fraction_max 0.940
_diffrn_reflns_theta_full 67.684
_diffrn_reflns_theta_max 74.702
_diffrn_reflns_theta_min 4.295
_diffrn_source 'micro-focus sealed X-ray tube'
_diffrn_source_type 'SuperNova (Cu) X-ray Source'
_exptl_absorpt_coefficient_mu 0.887
_exptl_absorpt_correction_T_max 1.00000
_exptl_absorpt_correction_T_min 0.70682
_exptl_absorpt_correction_type multi-scan
_exptl_absorpt_process_details
;
CrysAlisPro 1.171.39.46 (Rigaku Oxford Diffraction, 2018)
Empirical absorption correction using spherical harmonics,
 implemented in SCALE3 ABSPACK scaling algorithm.
;
_exptl_crystal_colour colourless
_exptl_crystal_colour_primary colourless
_exptl_crystal_density_diffrn 1.427
_exptl_crystal_description plate
_exptl_crystal_F_000 864
_exptl_crystal_size_max 0.29
_exptl_crystal_size_mid 0.15
_exptl_crystal_size_min 0.03
_refine_diff_density_max 0.536
_refine_diff_density_min -0.360
_refine_diff_density_rms 0.095
_refine_ls_extinction_coef 0.0013(3)
_refine_ls_extinction_expression Fc^*^=kFc[1+0.001xFc^2^\l^3^/sin(2\q)]^-1/4^
_refine_ls_extinction_method 'SHELXL-2014/7 (Sheldrick 2014'
_refine_ls_goodness_of_fit_ref 1.044
_refine_ls_hydrogen_treatment constr
_refine_ls_matrix_type full
_refine_ls_number_parameters 550
_refine_ls_number_reflns 7393
_refine_ls_number_restraints 0
_refine_ls_restrained_S_all 1.044
_refine_ls_R_factor_all 0.0932
_refine_ls_R_factor_gt 0.0878
_refine_ls_shift/su_max 0.000
_refine_ls_shift/su_mean 0.000
_refine_ls_structure_factor_coef Fsqd
_refine_ls_weighting_details 'w=1/[\s^2^(Fo^2^)+(0.1092P)^2^+6.5036P] where P=(Fo^2^+2Fc^2^)/3'
_refine_ls_weighting_scheme calc
_refine_ls_wR_factor_gt 0.2537
_refine_ls_wR_factor_ref 0.2574
_reflns_Friedel_coverage 0.000
_reflns_number_gt 6401
_reflns_number_total 7393
_reflns_threshold_expression 'I > 2\s(I)'
_cod_data_source_file d3ra00750b1.cif
_cod_data_source_block a22062601a0305
_cod_original_cell_volume 1915.13(12)
_cod_database_code 7246575
_shelx_shelxl_version_number 2014/7
_chemical_oxdiff_formula CHON
_chemical_oxdiff_usercomment GPS/YYS
_shelx_space_group_comment
;
The symmetry employed for this shelxl refinement is uniquely defined
by the following loop, which should always be used as a source of
symmetry information in preference to the above space-group names.
They are only intended as comments.
;
_shelx_estimated_absorpt_t_max 0.974
_shelx_estimated_absorpt_t_min 0.783
_reflns_odcompleteness_completeness 99.58
_reflns_odcompleteness_iscentric 1
_reflns_odcompleteness_theta 66.97
_olex2_refinement_description
;
1. Fixed Uiso
 At 1.2 times of:
  All C(H) groups, All C(H,H) groups, All N(H) groups, All N(H,H) groups
 At 1.5 times of:
  All O(H) groups
2.a Riding coordinates:
 N1(H1A,H1B), N4(H4A,H4B)
2.b Secondary CH2 refined with riding coordinates:
 C7(H7A,H7B), C8(H8A,H8B), C22(H22A,H22B), C23(H23A,H23B)
2.c Aromatic/amide H refined with riding coordinates:
 C2(H2), C3(H3A), C5(H5A), C6(H6), C12(H12), C14(H14), C17(H17), C18(H18),
 C20(H20), C21(H21), C27(H27), C29(H29), N2(H2A), C33(H33), C34(H34), C35(H35),
 C36(H36), N5(H5B), C39(H39), C40(H40), C41(H41), C42(H42)
2.d Idealised tetrahedral OH refined as rotating group:
 O1(H1), O3(H3), O4(H4), O5(H5), O6(H6A), O8(H8), O9(H9), O10(H10)
;
_olex2_date_sample_data_collection 2022-06-26
_olex2_submission_special_instructions 'No special instructions were received'
_oxdiff_exptl_absorpt_empirical_details
;
Empirical correction (ABSPACK) includes:
- Absorption correction using spherical harmonics
- Frame scaling
;
_oxdiff_exptl_absorpt_empirical_full_max 1.306
_oxdiff_exptl_absorpt_empirical_full_min 0.694

loop_
_space_group_symop_operation_xyz
'x, y, z'
'-x, -y, -z'

loop_
_atom_site_label
_atom_site_type_symbol
_atom_site_fract_x
_atom_site_fract_y
_atom_site_fract_z
_atom_site_U_iso_or_equiv
_atom_site_adp_type
_atom_site_occupancy
_atom_site_site_symmetry_order
_atom_site_calc_flag
_atom_site_refinement_flags_posn
_atom_site_refinement_flags_adp
_atom_site_refinement_flags_occupancy
_atom_site_disorder_assembly
_atom_site_disorder_group
O1 O 0.6702(3) 0.3212(3) 0.35159(11) 0.0270(6) Uani 1 1 d . . . . .
H1 H 0.5858 0.2823 0.3382 0.040 Uiso 1 1 calc GR . . . .
O2 O 0.8261(3) 0.0775(3) 0.72511(12) 0.0280(6) Uani 1 1 d . . . . .
O3 O 0.9638(3) 0.0676(3) 0.82766(12) 0.0286(6) Uani 1 1 d . . . . .
H3 H 0.8955 0.0447 0.8002 0.043 Uiso 1 1 calc GR . . . .
O4 O 1.4095(3) 0.4115(3) 0.86952(12) 0.0282(6) Uani 1 1 d . . . . .
H4 H 1.4134 0.3573 0.8993 0.042 Uiso 1 1 calc GR . . . .
O5 O 1.1368(3) 0.4427(3) 0.68287(12) 0.0293(6) Uani 1 1 d . . . . .
H5 H 1.2104 0.5104 0.6783 0.044 Uiso 1 1 calc GR . . . .
C1 C 0.6878(4) 0.2846(3) 0.41401(15) 0.0205(7) Uani 1 1 d . . . . .
C2 C 0.5751(3) 0.2096(4) 0.44955(16) 0.0224(7) Uani 1 1 d . . . . .
H2 H 0.4809 0.1830 0.4311 0.027 Uiso 1 1 calc R . . . .
C3 C 0.6000(3) 0.1737(3) 0.51202(15) 0.0207(7) Uani 1 1 d . . . . .
H3A H 0.5218 0.1219 0.5358 0.025 Uiso 1 1 calc R . . . .
C4 C 0.7363(3) 0.2111(3) 0.54100(15) 0.0179(6) Uani 1 1 d . . . . .
C5 C 0.8486(4) 0.2877(4) 0.50435(16) 0.0226(7) Uani 1 1 d . . . . .
H5A H 0.9429 0.3151 0.5227 0.027 Uiso 1 1 calc R . . . .
C6 C 0.8248(4) 0.3243(4) 0.44169(16) 0.0235(7) Uani 1 1 d . . . . .
H6 H 0.9023 0.3766 0.4177 0.028 Uiso 1 1 calc R . . . .
C7 C 0.7571(3) 0.1620(3) 0.60828(15) 0.0196(7) Uani 1 1 d . . . . .
H7A H 0.6766 0.1690 0.6348 0.024 Uiso 1 1 calc R . . . .
H7B H 0.7537 0.0610 0.6044 0.024 Uiso 1 1 calc R . . . .
C8 C 0.8949(3) 0.2444(3) 0.64371(15) 0.0197(7) Uani 1 1 d . . . . .
H8A H 0.8952 0.3440 0.6510 0.024 Uiso 1 1 calc R . . . .
H8B H 0.9754 0.2437 0.6160 0.024 Uiso 1 1 calc R . . . .
C9 C 0.9170(3) 0.1854(3) 0.70846(15) 0.0194(7) Uani 1 1 d . . . . .
C10 C 1.0435(3) 0.2498(3) 0.75009(15) 0.0192(7) Uani 1 1 d . . . . .
C11 C 1.0632(4) 0.1832(3) 0.80890(15) 0.0194(6) Uani 1 1 d . . . . .
C12 C 1.1846(4) 0.2348(4) 0.84859(16) 0.0228(7) Uani 1 1 d . . . . .
H12 H 1.1961 0.1877 0.8867 0.027 Uiso 1 1 calc R . . . .
C13 C 1.2893(4) 0.3553(4) 0.83266(16) 0.0224(7) Uani 1 1 d . . . . .
C14 C 1.2735(4) 0.4267(4) 0.77738(16) 0.0222(7) Uani 1 1 d . . . . .
H14 H 1.3451 0.5102 0.7673 0.027 Uiso 1 1 calc R . . . .
C15 C 1.1528(4) 0.3749(4) 0.73718(16) 0.0216(7) Uani 1 1 d . . . . .
O6 O 0.1523(3) 0.3401(3) 0.35721(11) 0.0276(6) Uani 1 1 d . . . . .
H6A H 0.0780 0.2834 0.3401 0.041 Uiso 1 1 calc GR . . . .
O7 O 0.3279(3) 0.0815(3) 0.72559(12) 0.0283(6) Uani 1 1 d . . . . .
O8 O 0.4675(3) 0.0711(3) 0.82758(12) 0.0297(6) Uani 1 1 d . . . . .
H8 H 0.3992 0.0479 0.8001 0.045 Uiso 1 1 calc GR . . . .
O9 O 0.9151(3) 0.4123(3) 0.86728(12) 0.0280(6) Uani 1 1 d . . . . .
H9 H 0.9193 0.3577 0.8969 0.042 Uiso 1 1 calc GR . . . .
O10 O 0.6351(3) 0.4508(3) 0.68467(12) 0.0276(6) Uani 1 1 d . . . . .
H10 H 0.7119 0.5118 0.6772 0.041 Uiso 1 1 calc GR . . . .
C16 C 0.1806(4) 0.2936(4) 0.41684(16) 0.0205(7) Uani 1 1 d . . . . .
C17 C 0.1334(4) 0.1526(4) 0.43069(16) 0.0244(7) Uani 1 1 d . . . . .
H17 H 0.0800 0.0843 0.3989 0.029 Uiso 1 1 calc R . . . .
C18 C 0.1645(4) 0.1112(4) 0.49149(16) 0.0227(7) Uani 1 1 d . . . . .
H18 H 0.1325 0.0138 0.5006 0.027 Uiso 1 1 calc R . . . .
C19 C 0.2414(3) 0.2085(3) 0.53947(15) 0.0189(6) Uani 1 1 d . . . . .
C20 C 0.2892(4) 0.3495(4) 0.52396(16) 0.0254(7) Uani 1 1 d . . . . .
H20 H 0.3425 0.4181 0.5557 0.031 Uiso 1 1 calc R . . . .
C21 C 0.2605(4) 0.3924(4) 0.46315(17) 0.0264(7) Uani 1 1 d . . . . .
H21 H 0.2956 0.4891 0.4533 0.032 Uiso 1 1 calc R . . . .
C22 C 0.2659(4) 0.1557(4) 0.60572(16) 0.0219(7) Uani 1 1 d . . . . .
H22A H 0.2798 0.0610 0.5995 0.026 Uiso 1 1 calc R . . . .
H22B H 0.1791 0.1448 0.6309 0.026 Uiso 1 1 calc R . . . .
C23 C 0.3928(3) 0.2515(3) 0.64542(15) 0.0187(6) Uani 1 1 d . . . . .
H23A H 0.4792 0.2671 0.6196 0.022 Uiso 1 1 calc R . . . .
H23B H 0.3766 0.3446 0.6543 0.022 Uiso 1 1 calc R . . . .
C24 C 0.4180(3) 0.1905(3) 0.70916(15) 0.0187(6) Uani 1 1 d . . . . .
C25 C 0.5445(3) 0.2546(3) 0.75053(15) 0.0183(6) Uani 1 1 d . . . . .
C26 C 0.5662(4) 0.1868(4) 0.80892(15) 0.0200(7) Uani 1 1 d . . . . .
C27 C 0.6888(4) 0.2373(4) 0.84775(16) 0.0227(7) Uani 1 1 d . . . . .
H27 H 0.7012 0.1901 0.8857 0.027 Uiso 1 1 calc R . . . .
C28 C 0.7937(4) 0.3573(4) 0.83105(16) 0.0219(7) Uani 1 1 d . . . . .
C29 C 0.7769(4) 0.4292(4) 0.77614(16) 0.0213(7) Uani 1 1 d . . . . .
H29 H 0.8492 0.5117 0.7654 0.026 Uiso 1 1 calc R . . . .
C30 C 0.6540(4) 0.3795(3) 0.73737(15) 0.0197(7) Uani 1 1 d . . . . .
O11 O 0.2140(2) 0.2400(3) 0.20861(12) 0.0254(5) Uani 1 1 d . . . . .
N1 N 0.4084(3) 0.1937(3) 0.29326(13) 0.0237(6) Uani 1 1 d . . . . .
H1A H 0.3647 0.1031 0.2981 0.028 Uiso 1 1 d R . . . .
H1B H 0.3642 0.2527 0.3062 0.028 Uiso 1 1 d R . . . .
N2 N 0.4264(3) 0.2025(3) 0.22551(14) 0.0236(6) Uani 1 1 d . . . . .
H2A H 0.5041 0.1916 0.2086 0.028 Uiso 1 1 calc R . . . .
N3 N 0.4076(3) 0.2820(3) -0.01487(14) 0.0286(7) Uani 1 1 d . . . . .
C31 C 0.3259(3) 0.2273(3) 0.18723(16) 0.0189(6) Uani 1 1 d . . . . .
C32 C 0.3573(3) 0.2435(3) 0.11665(16) 0.0197(7) Uani 1 1 d . . . . .
C33 C 0.4331(4) 0.1681(4) 0.08269(18) 0.0307(8) Uani 1 1 d . . . . .
H33 H 0.4702 0.1024 0.1039 0.037 Uiso 1 1 calc R . . . .
C34 C 0.4541(5) 0.1896(4) 0.01768(18) 0.0333(9) Uani 1 1 d . . . . .
H34 H 0.5045 0.1355 -0.0052 0.040 Uiso 1 1 calc R . . . .
C35 C 0.3359(5) 0.3547(5) 0.0188(2) 0.0394(10) Uani 1 1 d . . . . .
H35 H 0.3027 0.4220 -0.0033 0.047 Uiso 1 1 calc R . . . .
C36 C 0.3065(5) 0.3388(4) 0.08342(19) 0.0337(9) Uani 1 1 d . . . . .
H36 H 0.2528 0.3918 0.1047 0.040 Uiso 1 1 calc R . . . .
O12 O -0.2866(3) 0.2370(3) 0.20551(12) 0.0264(6) Uani 1 1 d . . . . .
N4 N -0.0938(3) 0.1867(3) 0.29052(13) 0.0223(6) Uani 1 1 d . . . . .
H4A H -0.1274 0.0995 0.3040 0.027 Uiso 1 1 d R . . . .
H4B H -0.1419 0.2455 0.2968 0.027 Uiso 1 1 d R . . . .
N5 N -0.0750(3) 0.1978(3) 0.22290(13) 0.0217(6) Uani 1 1 d . . . . .
H5B H 0.0029 0.1874 0.2060 0.026 Uiso 1 1 calc R . . . .
N6 N -0.0894(3) 0.2821(3) -0.01698(14) 0.0279(7) Uani 1 1 d . . . . .
C37 C -0.1750(3) 0.2240(3) 0.18455(16) 0.0186(6) Uani 1 1 d . . . . .
C38 C -0.1414(3) 0.2418(3) 0.11415(15) 0.0189(6) Uani 1 1 d . . . . .
C39 C -0.0644(4) 0.1675(4) 0.08068(18) 0.0294(8) Uani 1 1 d . . . . .
H39 H -0.0277 0.1015 0.1019 0.035 Uiso 1 1 calc R . . . .
C40 C -0.0417(4) 0.1907(4) 0.01572(18) 0.0321(9) Uani 1 1 d . . . . .
H40 H 0.0110 0.1385 -0.0070 0.039 Uiso 1 1 calc R . . . .
C41 C -0.1627(5) 0.3533(5) 0.01641(19) 0.0380(10) Uani 1 1 d . . . . .
H41 H -0.1964 0.4202 -0.0058 0.046 Uiso 1 1 calc R . . . .
C42 C -0.1932(5) 0.3365(4) 0.08112(18) 0.0329(9) Uani 1 1 d . . . . .
H42 H -0.2481 0.3885 0.1024 0.039 Uiso 1 1 calc R . . . .

loop_
_atom_site_aniso_label
_atom_site_aniso_U_11
_atom_site_aniso_U_22
_atom_site_aniso_U_33
_atom_site_aniso_U_23
_atom_site_aniso_U_13
_atom_site_aniso_U_12
O1 0.0211(13) 0.0341(14) 0.0189(11) 0.0077(10) -0.0060(9) -0.0026(10)
O2 0.0286(14) 0.0253(13) 0.0251(12) 0.0082(10) -0.0031(10) -0.0003(10)
O3 0.0301(14) 0.0263(13) 0.0246(12) 0.0105(10) -0.0050(10) 0.0004(10)
O4 0.0272(13) 0.0340(14) 0.0206(12) 0.0046(10) -0.0072(10) 0.0049(11)
O5 0.0222(13) 0.0301(13) 0.0282(13) 0.0143(10) -0.0077(10) -0.0046(10)
C1 0.0242(17) 0.0204(15) 0.0167(15) 0.0029(12) -0.0003(12) 0.0062(13)
C2 0.0149(16) 0.0260(17) 0.0234(16) 0.0010(13) -0.0022(12) 0.0019(13)
C3 0.0168(16) 0.0238(16) 0.0203(15) 0.0031(12) 0.0031(12) 0.0035(12)
C4 0.0187(16) 0.0198(15) 0.0156(14) 0.0024(11) -0.0011(12) 0.0065(12)
C5 0.0167(16) 0.0263(16) 0.0230(16) 0.0035(13) -0.0009(12) 0.0035(13)
C6 0.0188(17) 0.0293(17) 0.0210(16) 0.0038(13) 0.0022(12) 0.0041(13)
C7 0.0165(16) 0.0233(16) 0.0183(15) 0.0050(12) 0.0004(12) 0.0041(12)
C8 0.0192(16) 0.0243(16) 0.0162(15) 0.0041(12) -0.0013(12) 0.0071(13)
C9 0.0184(16) 0.0226(16) 0.0173(15) 0.0016(12) 0.0001(12) 0.0060(13)
C10 0.0183(16) 0.0247(16) 0.0165(15) 0.0020(12) -0.0008(12) 0.0091(13)
C11 0.0190(16) 0.0216(15) 0.0186(15) 0.0058(12) 0.0022(12) 0.0070(13)
C12 0.0250(18) 0.0243(16) 0.0190(15) 0.0060(12) -0.0001(13) 0.0067(14)
C13 0.0214(17) 0.0300(18) 0.0169(15) 0.0018(13) 0.0008(12) 0.0093(14)
C14 0.0197(17) 0.0251(17) 0.0206(16) 0.0058(13) 0.0004(13) 0.0041(13)
C15 0.0221(17) 0.0244(16) 0.0189(15) 0.0084(12) 0.0029(12) 0.0066(13)
O6 0.0246(13) 0.0310(13) 0.0189(11) 0.0086(10) -0.0072(9) -0.0050(10)
O7 0.0280(14) 0.0263(13) 0.0257(12) 0.0099(10) -0.0024(10) -0.0007(10)
O8 0.0295(14) 0.0281(13) 0.0268(13) 0.0137(10) -0.0038(10) -0.0002(11)
O9 0.0268(13) 0.0332(14) 0.0215(12) 0.0050(10) -0.0078(10) 0.0050(11)
O10 0.0233(13) 0.0261(13) 0.0271(13) 0.0125(10) -0.0059(10) -0.0036(10)
C16 0.0175(16) 0.0252(16) 0.0189(15) 0.0052(12) 0.0026(12) 0.0060(13)
C17 0.0222(17) 0.0242(17) 0.0234(16) 0.0001(13) -0.0046(13) 0.0020(13)
C18 0.0201(16) 0.0217(16) 0.0250(16) 0.0040(13) 0.0002(13) 0.0037(13)
C19 0.0142(15) 0.0237(16) 0.0181(15) 0.0040(12) -0.0007(12) 0.0043(12)
C20 0.0249(18) 0.0253(17) 0.0234(17) 0.0001(13) -0.0050(13) 0.0039(14)
C21 0.0268(18) 0.0240(17) 0.0268(17) 0.0059(13) -0.0025(14) 0.0046(14)
C22 0.0186(16) 0.0242(16) 0.0213(16) 0.0044(13) -0.0019(12) 0.0036(13)
C23 0.0199(16) 0.0212(15) 0.0162(15) 0.0025(12) -0.0009(12) 0.0077(13)
C24 0.0184(16) 0.0214(15) 0.0167(15) 0.0022(12) 0.0005(12) 0.0063(13)
C25 0.0190(16) 0.0207(15) 0.0166(15) 0.0032(12) -0.0009(12) 0.0081(13)
C26 0.0203(16) 0.0241(16) 0.0167(15) 0.0060(12) 0.0027(12) 0.0077(13)
C27 0.0251(18) 0.0244(16) 0.0183(15) 0.0061(12) -0.0005(13) 0.0059(14)
C28 0.0221(17) 0.0280(17) 0.0169(15) 0.0005(12) -0.0004(12) 0.0098(14)
C29 0.0183(16) 0.0238(16) 0.0201(15) 0.0055(12) 0.0012(12) 0.0031(13)
C30 0.0197(16) 0.0222(16) 0.0173(15) 0.0067(12) 0.0017(12) 0.0056(13)
O11 0.0147(12) 0.0331(13) 0.0287(13) 0.0021(10) 0.0008(9) 0.0077(10)
N1 0.0185(14) 0.0293(15) 0.0210(14) 0.0047(11) -0.0016(11) 0.0032(12)
N2 0.0145(14) 0.0368(16) 0.0209(14) 0.0054(12) 0.0003(10) 0.0094(12)
N3 0.0328(17) 0.0319(16) 0.0218(14) 0.0030(12) 0.0001(12) 0.0104(13)
C31 0.0146(15) 0.0195(15) 0.0231(16) 0.0032(12) 0.0006(12) 0.0055(12)
C32 0.0150(15) 0.0217(16) 0.0212(16) 0.0005(12) -0.0038(12) 0.0039(12)
C33 0.034(2) 0.036(2) 0.0278(18) 0.0067(15) 0.0017(15) 0.0182(17)
C34 0.042(2) 0.040(2) 0.0264(18) 0.0038(15) 0.0039(16) 0.0254(18)
C35 0.059(3) 0.043(2) 0.029(2) 0.0105(17) 0.0017(18) 0.033(2)
C36 0.044(2) 0.042(2) 0.0261(18) 0.0052(16) 0.0035(16) 0.0282(19)
O12 0.0144(12) 0.0387(14) 0.0271(12) 0.0028(10) 0.0010(9) 0.0089(10)
N4 0.0185(14) 0.0276(15) 0.0199(14) 0.0057(11) -0.0026(11) 0.0052(11)
N5 0.0131(13) 0.0339(16) 0.0193(13) 0.0038(11) 0.0007(10) 0.0085(11)
N6 0.0325(17) 0.0326(16) 0.0197(14) 0.0035(12) 0.0005(12) 0.0110(13)
C37 0.0146(15) 0.0190(15) 0.0225(16) 0.0025(12) 0.0007(12) 0.0052(12)
C38 0.0142(15) 0.0206(15) 0.0206(15) 0.0004(12) -0.0027(12) 0.0035(12)
C39 0.032(2) 0.037(2) 0.0246(17) 0.0053(15) 0.0022(15) 0.0187(17)
C40 0.040(2) 0.040(2) 0.0266(18) 0.0044(15) 0.0064(16) 0.0257(18)
C41 0.056(3) 0.042(2) 0.0278(19) 0.0086(16) 0.0007(18) 0.032(2)
C42 0.042(2) 0.041(2) 0.0264(18) 0.0048(16) 0.0023(16) 0.0279(19)

loop_
_atom_type_symbol
_atom_type_description
_atom_type_scat_dispersion_real
_atom_type_scat_dispersion_imag
_atom_type_scat_source
C C 0.0181 0.0091 'International Tables Vol C Tables 4.2.6.8 and 6.1.1.4'
H H 0.0000 0.0000 'International Tables Vol C Tables 4.2.6.8 and 6.1.1.4'
N N 0.0311 0.0180 'International Tables Vol C Tables 4.2.6.8 and 6.1.1.4'
O O 0.0492 0.0322 'International Tables Vol C Tables 4.2.6.8 and 6.1.1.4'

loop_
_geom_angle_atom_site_label_1
_geom_angle_atom_site_label_2
_geom_angle_atom_site_label_3
_geom_angle
_geom_angle_site_symmetry_1
_geom_angle_site_symmetry_3
_geom_angle_publ_flag
C1 O1 H1 109.5 . . ?
C11 O3 H3 109.5 . . ?
C13 O4 H4 109.5 . . ?
C15 O5 H5 109.5 . . ?
O1 C1 C2 122.5(3) . . ?
O1 C1 C6 117.9(3) . . ?
C2 C1 C6 119.6(3) . . ?
C1 C2 H2 120.1 . . ?
C1 C2 C3 119.8(3) . . ?
C3 C2 H2 120.1 . . ?
C2 C3 H3A 119.0 . . ?
C2 C3 C4 122.0(3) . . ?
C4 C3 H3A 119.0 . . ?
C3 C4 C5 117.2(3) . . ?
C3 C4 C7 119.3(3) . . ?
C5 C4 C7 123.4(3) . . ?
C4 C5 H5A 119.4 . . ?
C6 C5 C4 121.2(3) . . ?
C6 C5 H5A 119.4 . . ?
C1 C6 C5 120.2(3) . . ?
C1 C6 H6 119.9 . . ?
C5 C6 H6 119.9 . . ?
C4 C7 H7A 108.6 . . ?
C4 C7 H7B 108.6 . . ?
H7A C7 H7B 107.6 . . ?
C8 C7 C4 114.6(3) . . ?
C8 C7 H7A 108.6 . . ?
C8 C7 H7B 108.6 . . ?
C7 C8 H8A 109.0 . . ?
C7 C8 H8B 109.0 . . ?
C7 C8 C9 113.1(3) . . ?
H8A C8 H8B 107.8 . . ?
C9 C8 H8A 109.0 . . ?
C9 C8 H8B 109.0 . . ?
O2 C9 C8 118.4(3) . . ?
O2 C9 C10 120.0(3) . . ?
C10 C9 C8 121.6(3) . . ?
C11 C10 C9 118.9(3) . . ?
C15 C10 C9 125.2(3) . . ?
C15 C10 C11 115.8(3) . . ?
O3 C11 C10 121.2(3) . . ?
O3 C11 C12 117.1(3) . . ?
C12 C11 C10 121.7(3) . . ?
C11 C12 H12 120.1 . . ?
C11 C12 C13 119.9(3) . . ?
C13 C12 H12 120.1 . . ?
O4 C13 C12 122.8(3) . . ?
O4 C13 C14 116.4(3) . . ?
C12 C13 C14 120.8(3) . . ?
C13 C14 H14 120.2 . . ?
C15 C14 C13 119.6(3) . . ?
C15 C14 H14 120.2 . . ?
O5 C15 C10 117.7(3) . . ?
O5 C15 C14 120.2(3) . . ?
C14 C15 C10 122.1(3) . . ?
C16 O6 H6A 109.5 . . ?
C26 O8 H8 109.5 . . ?
C28 O9 H9 109.5 . . ?
C30 O10 H10 109.5 . . ?
O6 C16 C21 118.3(3) . . ?
C17 C16 O6 121.8(3) . . ?
C17 C16 C21 119.9(3) . . ?
C16 C17 H17 120.2 . . ?
C16 C17 C18 119.5(3) . . ?
C18 C17 H17 120.2 . . ?
C17 C18 H18 119.1 . . ?
C17 C18 C19 121.8(3) . . ?
C19 C18 H18 119.1 . . ?
C18 C19 C22 118.7(3) . . ?
C20 C19 C18 117.5(3) . . ?
C20 C19 C22 123.8(3) . . ?
C19 C20 H20 119.3 . . ?
C21 C20 C19 121.4(3) . . ?
C21 C20 H20 119.3 . . ?
C16 C21 C20 119.8(3) . . ?
C16 C21 H21 120.1 . . ?
C20 C21 H21 120.1 . . ?
C19 C22 H22A 108.6 . . ?
C19 C22 H22B 108.6 . . ?
C19 C22 C23 114.6(3) . . ?
H22A C22 H22B 107.6 . . ?
C23 C22 H22A 108.6 . . ?
C23 C22 H22B 108.6 . . ?
C22 C23 H23A 109.1 . . ?
C22 C23 H23B 109.1 . . ?
H23A C23 H23B 107.8 . . ?
C24 C23 C22 112.7(3) . . ?
C24 C23 H23A 109.1 . . ?
C24 C23 H23B 109.1 . . ?
O7 C24 C23 118.3(3) . . ?
O7 C24 C25 119.9(3) . . ?
C25 C24 C23 121.8(3) . . ?
C26 C25 C24 119.1(3) . . ?
C30 C25 C24 125.1(3) . . ?
C30 C25 C26 115.7(3) . . ?
O8 C26 C25 121.0(3) . . ?
O8 C26 C27 117.3(3) . . ?
C27 C26 C25 121.7(3) . . ?
C26 C27 H27 120.2 . . ?
C26 C27 C28 119.7(3) . . ?
C28 C27 H27 120.2 . . ?
O9 C28 C27 122.4(3) . . ?
O9 C28 C29 116.5(3) . . ?
C27 C28 C29 121.1(3) . . ?
C28 C29 H29 120.3 . . ?
C30 C29 C28 119.4(3) . . ?
C30 C29 H29 120.3 . . ?
O10 C30 C25 117.8(3) . . ?
O10 C30 C29 119.9(3) . . ?
C29 C30 C25 122.3(3) . . ?
H1A N1 H1B 116.4 . . ?
N2 N1 H1A 104.0 . . ?
N2 N1 H1B 109.3 . . ?
N1 N2 H2A 119.9 . . ?
C31 N2 N1 120.1(3) . . ?
C31 N2 H2A 119.9 . . ?
C34 N3 C35 116.3(3) . . ?
O11 C31 N2 122.1(3) . . ?
O11 C31 C32 121.2(3) . . ?
N2 C31 C32 116.7(3) . . ?
C33 C32 C31 123.8(3) . . ?
C33 C32 C36 118.0(3) . . ?
C36 C32 C31 118.1(3) . . ?
C32 C33 H33 120.4 . . ?
C34 C33 C32 119.1(3) . . ?
C34 C33 H33 120.4 . . ?
N3 C34 C33 123.7(4) . . ?
N3 C34 H34 118.2 . . ?
C33 C34 H34 118.2 . . ?
N3 C35 H35 117.8 . . ?
N3 C35 C36 124.5(4) . . ?
C36 C35 H35 117.8 . . ?
C32 C36 H36 120.8 . . ?
C35 C36 C32 118.3(4) . . ?
C35 C36 H36 120.8 . . ?
H4A N4 H4B 119.1 . . ?
N5 N4 H4A 115.9 . . ?
N5 N4 H4B 99.7 . . ?
N4 N5 H5B 119.8 . . ?
C37 N5 N4 120.3(3) . . ?
C37 N5 H5B 119.8 . . ?
C40 N6 C41 116.4(3) . . ?
O12 C37 N5 122.4(3) . . ?
O12 C37 C38 121.4(3) . . ?
N5 C37 C38 116.2(3) . . ?
C39 C38 C37 123.7(3) . . ?
C39 C38 C42 118.5(3) . . ?
C42 C38 C37 117.8(3) . . ?
C38 C39 H39 120.6 . . ?
C38 C39 C40 118.8(3) . . ?
C40 C39 H39 120.6 . . ?
N6 C40 C39 123.8(3) . . ?
N6 C40 H40 118.1 . . ?
C39 C40 H40 118.1 . . ?
N6 C41 H41 117.8 . . ?
N6 C41 C42 124.4(3) . . ?
C42 C41 H41 117.8 . . ?
C38 C42 H42 121.0 . . ?
C41 C42 C38 118.0(3) . . ?
C41 C42 H42 121.0 . . ?

loop_
_geom_bond_atom_site_label_1
_geom_bond_atom_site_label_2
_geom_bond_distance
_geom_bond_site_symmetry_2
_geom_bond_publ_flag
O1 H1 0.8400 . ?
O1 C1 1.372(4) . ?
O2 C9 1.242(4) . ?
O3 H3 0.8400 . ?
O3 C11 1.346(4) . ?
O4 H4 0.8400 . ?
O4 C13 1.349(4) . ?
O5 H5 0.8400 . ?
O5 C15 1.358(4) . ?
C1 C2 1.385(5) . ?
C1 C6 1.388(5) . ?
C2 H2 0.9500 . ?
C2 C3 1.385(5) . ?
C3 H3A 0.9500 . ?
C3 C4 1.394(4) . ?
C4 C5 1.400(5) . ?
C4 C7 1.517(4) . ?
C5 H5A 0.9500 . ?
C5 C6 1.389(5) . ?
C6 H6 0.9500 . ?
C7 H7A 0.9900 . ?
C7 H7B 0.9900 . ?
C7 C8 1.514(4) . ?
C8 H8A 0.9900 . ?
C8 H8B 0.9900 . ?
C8 C9 1.514(4) . ?
C9 C10 1.459(4) . ?
C10 C11 1.439(4) . ?
C10 C15 1.422(5) . ?
C11 C12 1.385(5) . ?
C12 H12 0.9500 . ?
C12 C13 1.385(5) . ?
C13 C14 1.394(5) . ?
C14 H14 0.9500 . ?
C14 C15 1.385(5) . ?
O6 H6A 0.8400 . ?
O6 C16 1.380(4) . ?
O7 C24 1.244(4) . ?
O8 H8 0.8400 . ?
O8 C26 1.343(4) . ?
O9 H9 0.8400 . ?
O9 C28 1.350(4) . ?
O10 H10 0.8400 . ?
O10 C30 1.357(4) . ?
C16 C17 1.380(5) . ?
C16 C21 1.387(5) . ?
C17 H17 0.9500 . ?
C17 C18 1.389(5) . ?
C18 H18 0.9500 . ?
C18 C19 1.392(5) . ?
C19 C20 1.390(5) . ?
C19 C22 1.520(4) . ?
C20 H20 0.9500 . ?
C20 C21 1.388(5) . ?
C21 H21 0.9500 . ?
C22 H22A 0.9900 . ?
C22 H22B 0.9900 . ?
C22 C23 1.524(4) . ?
C23 H23A 0.9900 . ?
C23 H23B 0.9900 . ?
C23 C24 1.513(4) . ?
C24 C25 1.456(4) . ?
C25 C26 1.443(4) . ?
C25 C30 1.422(5) . ?
C26 C27 1.383(5) . ?
C27 H27 0.9500 . ?
C27 C28 1.388(5) . ?
C28 C29 1.393(5) . ?
C29 H29 0.9500 . ?
C29 C30 1.384(5) . ?
O11 C31 1.233(4) . ?
N1 H1A 0.8849 . ?
N1 H1B 0.8619 . ?
N1 N2 1.415(4) . ?
N2 H2A 0.8800 . ?
N2 C31 1.333(4) . ?
N3 C34 1.332(5) . ?
N3 C35 1.334(5) . ?
C31 C32 1.500(4) . ?
C32 C33 1.382(5) . ?
C32 C36 1.386(5) . ?
C33 H33 0.9500 . ?
C33 C34 1.377(5) . ?
C34 H34 0.9500 . ?
C35 H35 0.9500 . ?
C35 C36 1.375(6) . ?
C36 H36 0.9500 . ?
O12 C37 1.229(4) . ?
N4 H4A 0.8872 . ?
N4 H4B 0.8592 . ?
N4 N5 1.415(4) . ?
N5 H5B 0.8800 . ?
N5 C37 1.337(4) . ?
N6 C40 1.332(5) . ?
N6 C41 1.332(5) . ?
C37 C38 1.502(4) . ?
C38 C39 1.378(5) . ?
C38 C42 1.385(5) . ?
C39 H39 0.9500 . ?
C39 C40 1.381(5) . ?
C40 H40 0.9500 . ?
C41 H41 0.9500 . ?
C41 C42 1.380(5) . ?
C42 H42 0.9500 . ?

loop_
_geom_hbond_atom_site_label_D
_geom_hbond_atom_site_label_H
_geom_hbond_atom_site_label_A
_geom_hbond_distance_DH
_geom_hbond_distance_HA
_geom_hbond_distance_DA
_geom_hbond_angle_DHA
_geom_hbond_site_symmetry_A
O1 H1 N1 0.84 1.91 2.736(4) 169.9 .
O1 H1 N2 0.84 2.73 3.418(4) 140.8 .
O3 H3 O2 0.84 1.76 2.504(3) 147.1 .
O4 H4 N3 0.84 1.94 2.750(4) 160.8 1_656
O5 H5 O1 0.84 1.87 2.677(3) 159.8 2_766
C6 H6 O5 0.95 2.88 3.474(4) 121.5 2_766
C12 H12 N3 0.95 2.80 3.456(5) 127.3 1_656
O6 H6A N4 0.84 1.92 2.751(4) 168.0 .
O6 H6A N5 0.84 2.78 3.492(4) 143.5 .
O8 H8 O7 0.84 1.76 2.505(3) 147.3 .
O9 H9 N6 0.84 1.95 2.753(4) 159.9 1_656
O10 H10 O6 0.84 1.85 2.664(3) 163.3 2_666
C27 H27 N6 0.95 2.77 3.431(4) 127.7 1_656
N1 H1A O2 0.88 2.21 2.986(4) 146.8 2_656
N2 H2A O8 0.88 2.77 3.330(4) 122.8 2_656
N2 H2A O12 0.88 1.98 2.784(4) 151.9 1_655
C33 H33 O8 0.95 2.47 3.406(4) 169.9 2_656
N4 H4A O7 0.89 2.29 2.961(4) 132.1 2_556
N4 H4B O1 0.86 2.47 3.250(4) 151.6 1_455
N5 H5B O3 0.88 2.70 3.270(4) 123.3 2_656
N5 H5B O11 0.88 1.99 2.773(4) 148.3 .
C39 H39 O3 0.95 2.46 3.402(4) 169.5 2_656

loop_
_geom_torsion_atom_site_label_1
_geom_torsion_atom_site_label_2
_geom_torsion_atom_site_label_3
_geom_torsion_atom_site_label_4
_geom_torsion
_geom_torsion_site_symmetry_1
_geom_torsion_site_symmetry_2
_geom_torsion_site_symmetry_3
_geom_torsion_site_symmetry_4
_geom_torsion_publ_flag
O1 C1 C2 C3 178.9(3) . . . . ?
O1 C1 C6 C5 -178.9(3) . . . . ?
O2 C9 C10 C11 2.4(5) . . . . ?
O2 C9 C10 C15 -178.3(3) . . . . ?
O3 C11 C12 C13 -178.5(3) . . . . ?
O4 C13 C14 C15 179.9(3) . . . . ?
C1 C2 C3 C4 0.3(5) . . . . ?
C2 C1 C6 C5 0.7(5) . . . . ?
C2 C3 C4 C5 0.2(5) . . . . ?
C2 C3 C4 C7 -177.0(3) . . . . ?
C3 C4 C5 C6 -0.2(5) . . . . ?
C3 C4 C7 C8 -161.2(3) . . . . ?
C4 C5 C6 C1 -0.3(5) . . . . ?
C4 C7 C8 C9 -175.6(3) . . . . ?
C5 C4 C7 C8 21.9(5) . . . . ?
C6 C1 C2 C3 -0.7(5) . . . . ?
C7 C4 C5 C6 176.8(3) . . . . ?
C7 C8 C9 O2 1.8(4) . . . . ?
C7 C8 C9 C10 180.0(3) . . . . ?
C8 C9 C10 C11 -175.7(3) . . . . ?
C8 C9 C10 C15 3.5(5) . . . . ?
C9 C10 C11 O3 -3.6(5) . . . . ?
C9 C10 C11 C12 176.4(3) . . . . ?
C9 C10 C15 O5 2.1(5) . . . . ?
C9 C10 C15 C14 -176.9(3) . . . . ?
C10 C11 C12 C13 1.4(5) . . . . ?
C11 C10 C15 O5 -178.6(3) . . . . ?
C11 C10 C15 C14 2.4(5) . . . . ?
C11 C12 C13 O4 179.5(3) . . . . ?
C11 C12 C13 C14 0.7(5) . . . . ?
C12 C13 C14 C15 -1.2(5) . . . . ?
C13 C14 C15 O5 -179.4(3) . . . . ?
C13 C14 C15 C10 -0.4(5) . . . . ?
C15 C10 C11 O3 177.1(3) . . . . ?
C15 C10 C11 C12 -2.9(5) . . . . ?
O6 C16 C17 C18 -179.9(3) . . . . ?
O6 C16 C21 C20 179.1(3) . . . . ?
O7 C24 C25 C26 2.5(5) . . . . ?
O7 C24 C25 C30 -179.4(3) . . . . ?
O8 C26 C27 C28 -179.4(3) . . . . ?
O9 C28 C29 C30 -179.1(3) . . . . ?
C16 C17 C18 C19 0.6(5) . . . . ?
C17 C16 C21 C20 -1.9(5) . . . . ?
C17 C18 C19 C20 -1.4(5) . . . . ?
C17 C18 C19 C22 177.5(3) . . . . ?
C18 C19 C20 C21 0.5(5) . . . . ?
C18 C19 C22 C23 157.7(3) . . . . ?
C19 C20 C21 C16 1.1(6) . . . . ?
C19 C22 C23 C24 -176.6(3) . . . . ?
C20 C19 C22 C23 -23.5(5) . . . . ?
C21 C16 C17 C18 1.1(5) . . . . ?
C22 C19 C20 C21 -178.3(3) . . . . ?
C22 C23 C24 O7 -7.6(4) . . . . ?
C22 C23 C24 C25 171.4(3) . . . . ?
C23 C24 C25 C26 -176.5(3) . . . . ?
C23 C24 C25 C30 1.6(5) . . . . ?
C24 C25 C26 O8 -4.2(5) . . . . ?
C24 C25 C26 C27 175.5(3) . . . . ?
C24 C25 C30 O10 4.9(5) . . . . ?
C24 C25 C30 C29 -175.0(3) . . . . ?
C25 C26 C27 C28 0.8(5) . . . . ?
C26 C25 C30 O10 -176.9(3) . . . . ?
C26 C25 C30 C29 3.2(5) . . . . ?
C26 C27 C28 O9 179.4(3) . . . . ?
C26 C27 C28 C29 0.9(5) . . . . ?
C27 C28 C29 C30 -0.5(5) . . . . ?
C28 C29 C30 O10 178.4(3) . . . . ?
C28 C29 C30 C25 -1.7(5) . . . . ?
C30 C25 C26 O8 177.5(3) . . . . ?
C30 C25 C26 C27 -2.7(5) . . . . ?
O11 C31 C32 C33 -146.4(4) . . . . ?
O11 C31 C32 C36 33.1(5) . . . . ?
N1 N2 C31 O11 -1.7(5) . . . . ?
N1 N2 C31 C32 176.5(3) . . . . ?
N2 C31 C32 C33 35.5(5) . . . . ?
N2 C31 C32 C36 -145.1(4) . . . . ?
N3 C35 C36 C32 1.6(7) . . . . ?
C31 C32 C33 C34 179.0(4) . . . . ?
C31 C32 C36 C35 179.6(4) . . . . ?
C32 C33 C34 N3 1.4(7) . . . . ?
C33 C32 C36 C35 -0.9(6) . . . . ?
C34 N3 C35 C36 -0.8(7) . . . . ?
C35 N3 C34 C33 -0.8(6) . . . . ?
C36 C32 C33 C34 -0.5(6) . . . . ?
O12 C37 C38 C39 -147.0(4) . . . . ?
O12 C37 C38 C42 31.7(5) . . . . ?
N4 N5 C37 O12 -1.2(5) . . . . ?
N4 N5 C37 C38 176.7(3) . . . . ?
N5 C37 C38 C39 35.0(5) . . . . ?
N5 C37 C38 C42 -146.2(3) . . . . ?
N6 C41 C42 C38 1.6(7) . . . . ?
C37 C38 C39 C40 179.0(4) . . . . ?
C37 C38 C42 C41 -180.0(4) . . . . ?
C38 C39 C40 N6 0.4(7) . . . . ?
C39 C38 C42 C41 -1.1(6) . . . . ?
C40 N6 C41 C42 -1.0(7) . . . . ?
C41 N6 C40 C39 0.0(6) . . . . ?
C42 C38 C39 C40 0.2(6) . . . . ?
